data_2100974
loop_
_publ_author_name
'Ziessel, R.'
'Noblat-Chardon, S.'
'Deronzier, A.'
'Matt, D.'
'Toupet, L.'
'Balgroune, F.'
'Grandjean, D.'

_publ_section_title
;Comparative structural studies of
 [(\h^5^-Me~5~C~5~)Ir^I^(2,2'-bipyridine--4,4'-COOH)] and
 [(\h^5^-Me~5~C~5~)Ir^III^{2,2'-bipyridine-4,4'-COO(CH~2~)~3~-pyrrole}Cl]ClO~4~
;
_journal_issue 3
_journal_name_full 'Acta Crystallographica Section B'
_journal_page_first 515
_journal_page_last 519
_journal_paper_doi 10.1107/S0108768192012060
_journal_volume 49
_journal_year 1993
_chemical_formula_sum 'C22 H23 Ir N2 O4'
_chemical_formula_weight 571.64
_symmetry_cell_setting monoclinic
_symmetry_space_group_name_Hall '-C 2yc'
_symmetry_space_group_name_H-M 'C 1 2/c 1'
_cell_angle_alpha 90
_cell_angle_beta 100.66(3)
_cell_angle_gamma 90
_cell_formula_units_Z 8
_cell_length_a 17.870(5)
_cell_length_b 12.045(4)
_cell_length_c 18.641(3)
_cell_volume 3943.1(19)
_diffrn_radiation_type Mo
_diffrn_radiation_wavelength 0.70926
_exptl_absorpt_coefficient_mu 6.776
_exptl_crystal_density_diffrn 1.926
_exptl_crystal_F_000 2224
_cod_data_source_file mu0305.cif
_cod_data_source_block mu0305a
_cod_original_cell_volume 3943.1
_cod_database_code 2100974

loop_
_atom_site_label
_atom_site_fract_x
_atom_site_fract_y
_atom_site_fract_z
Ir .62837(2) .15324(2) .09936(2)
O1 .8486(4) -.0715(6) -.1354(4)
O2 .8747(6) -.2008(9) -.0522(6)
O3 .6232(5) .3194(6) -.2604(4)
O4 .5962(7) .4777(8) -.2156(5)
N1 .6143(4) .2272(6) -.0021(4)
N2 .6952(4) .0565(6) .0446(4)
C1 .7355(5) -.0363(8) .0719(5)
C2 .7802(6) -.0909(9) .0342(5)
C3 .7924(5) -.0539(8) -.0318(5)
C4 .7545(4) .0418(7) -.0595(4)
C5 .7042(4) .0920(7) -.0217(4)
C6 .6570(5) .1882(7) -.0493(5)
C7 .6541(5) .2333(6) -.1174(5)
C8 .6076(5) .3230(7) -.1393(5)
C9 .5637(6) .3635(7) -.0902(6)
C10 .5686(5) .3131(8) -.0232(5)
C11 .8438(6) -.1160(9) -.0767(6)
C12 .6076(5) .3816(8) -.2100(6)
C13 .5551(5) .0325(8) .1496(5)
C14 .6190(5) .0763(8) .2016(5)
C15 .6107(5) .1927(8) .2071(5)
C16 .5456(5) .2259(7) .1575(5)
C17 .5088(5) .1251(8) .1219(5)
C18 .5379(7) -.0861(9) .1327(8)
C19 .6769(6) .0040(10) .2506(6)
C20 .6646(7) .2650(10) .2608(6)
C21 .5126(6) .3394(8) .1476(6)
C22 .4349(6) .1230(10) .0709(7)
H1 .731 -.063 .119
H2 .805 -.158 .054
H4 .763 .072 -.105
H7 .684 .203 -.150
H9 .531 .425 -.103
H10 .538 .341 .009
H18A .493 -.092 .096
H18B .580 -.118 .115
H18C .531 -.123 .175
H19A .670 -.071 .236
H19B .727 .028 .247
H19C .670 .011 .300
H20A .704 .221 .287
H20B .686 .321 .234
H20C .636 .301 .293
H21A .546 .391 .175
H21B .505 .360 .098
H21C .465 .341 .164
H22A .416 .196 .062
H22B .442 .089 .026
H22C .399 .080 .092
H1A .896 -.070 -.151
H3A .666 .335 -.282

loop_
_geom_angle_atom_site_label_1
_geom_angle_atom_site_label_2
_geom_angle_atom_site_label_3
_geom_angle
N1 Ir N2 76.9(3)
N1 Ir C13 132.3(3)
N1 Ir C14 168.7(3)
N1 Ir C15 138.5(3)
N1 Ir C16 107.7(3)
N1 Ir C17 105.9(3)
N2 Ir C13 105.8(3)
N2 Ir C14 110.0(3)
N2 Ir C15 141.8(3)
N2 Ir C16 169.0(3)
N2 Ir C17 130.8(3)
C13 Ir C14 38.2(3)
C13 Ir C15 63.9(3)
C13 Ir C16 63.5(3)
C13 Ir C17 36.6(3)
C14 Ir C15 38.5(4)
C14 Ir C16 63.9(3)
C14 Ir C17 62.8(3)
C15 Ir C16 38.0(3)
C15 Ir C17 63.6(3)
C16 Ir C17 38.7(3)
Ir N1 C6 117.3(5)
Ir N1 C10 124.7(6)
C6 N1 C10 117.9(7)
Ir N2 C1 125.9(6)
Ir N2 C5 117.0(5)
C1 N2 C5 117.0(7)
N2 C1 C2 122.1(8)
C1 C2 C3 121.8(8)
C2 C3 C4 117.3(7)
C2 C3 C11 122.7(8)
C4 C3 C11 119.9(8)
C3 C4 C5 119.6(7)
N2 C5 C4 122.0(7)
N2 C5 C6 114.4(6)
C4 C5 C6 123.6(7)
N1 C6 C5 113.8(7)
N1 C6 C7 122.4(7)
C5 C6 C7 123.7(7)
C6 C7 C8 120.0(7)
C7 C8 C9 117.5(8)
C7 C8 C12 122.2(8)
C9 C8 C12 120.2(7)
C8 C9 C10 119.4(7)
N1 C10 C9 122.8(8)
O1 C11 O2 126.8(9)
O1 C11 C3 114.5(8)
O2 C11 C3 118.6(9)
O3 C12 O4 125.0(10)
O3 C12 C8 114.1(7)
O4 C12 C8 121.0(10)
Ir C13 C14 66.5(5)
Ir C13 C17 71.9(5)
Ir C13 C18 129.9(7)
C14 C13 C17 106.8(8)
C14 C13 C18 126.7(9)
C17 C13 C18 126.3(9)
Ir C14 C13 75.3(5)
Ir C14 C15 70.3(5)
Ir C14 C19 128.4(6)
C13 C14 C15 109.2(8)
C13 C14 C19 123.7(9)
C15 C14 C19 126.3(9)
Ir C15 C14 71.2(5)
Ir C15 C16 72.2(5)
Ir C15 C20 123.8(7)
C14 C15 C16 108.6(8)
C14 C15 C20 123.0(10)
C16 C15 C20 127.9(9)
Ir C16 C15 69.9(5)
Ir C16 C17 74.5(4)
Ir C16 C21 126.8(6)
C15 C16 C17 107.9(7)
C15 C16 C21 127.2(7)
C17 C16 C21 124.5(8)
Ir C17 C13 71.5(5)
Ir C17 C16 66.8(4)
Ir C17 C22 129.9(7)
C13 C17 C16 107.4(8)
C13 C17 C22 127.6(8)
C16 C17 C22 124.9(8)

loop_
_geom_bond_atom_site_label_1
_geom_bond_atom_site_label_2
_geom_bond_distance
Ir N1 2.064(7)
Ir N2 2.068(6)
Ir C13 2.273(8)
Ir C14 2.154(9)
Ir C15 2.142(9)
Ir C16 2.172(8)
Ir C17 2.278(8)
O1 C11 1.240(10)
O2 C11 1.210(10)
O3 C12 1.270(10)
O4 C12 1.180(10)
N1 C6 1.350(10)
N1 C10 1.330(10)
N2 C1 1.380(10)
N2 C5 1.340(10)
C1 C2 1.330(10)
C2 C3 1.360(10)
C3 C4 1.390(10)
C3 C11 1.550(10)
C4 C5 1.380(10)
C5 C6 1.470(10)
C6 C7 1.370(10)
C7 C8 1.380(10)
C8 C9 1.400(10)
C8 C12 1.490(10)
C9 C10 1.380(10)
C13 C14 1.450(10)
C13 C17 1.430(10)
C13 C18 1.480(10)
C14 C15 1.420(10)
C14 C19 1.520(10)
C15 C16 1.400(10)
C15 C20 1.530(10)
C16 C17 1.480(10)
C16 C21 1.490(10)
C17 C22 1.480(10)
